data_7228812
loop_
_publ_author_name
'Chen, Jing'
'Voutier, No\'emie'
'Rajabi, Jamshid'
'Crochet, Aurelien'
'Bassani, Dario'
'Fromm, Katharina'

_publ_section_title
;
 Influence of Anions and Solvent Molecules on the Packing and Emission
 Spectra of Coordination Polymers Based on Silver ions and an Anthracene
 Derivative
;
_journal_name_full CrystEngComm
_journal_paper_doi 10.1039/C7CE00846E
_journal_year 2017
_chemical_formula_moiety 'C28 H20 Ag N3 O7, C H4 O'
_chemical_formula_sum 'C29 H24 Ag N3 O8'
_chemical_formula_weight 650.38
_space_group_crystal_system triclinic
_space_group_IT_number 2
_space_group_name_Hall '-P 1'
_space_group_name_H-M_alt 'P -1'
_symmetry_space_group_name_Hall '-P 1'
_symmetry_space_group_name_H-M 'P -1'
_atom_sites_solution_hydrogens mixed
_audit_creation_method SHELXL-2014/7
_audit_update_record
;
2015-07-17 deposited with the CCDC.
2017-07-31 downloaded from the CCDC.
;
_cell_angle_alpha 93.942(4)
_cell_angle_beta 96.876(4)
_cell_angle_gamma 91.701(4)
_cell_formula_units_Z 2
_cell_length_a 8.2044(4)
_cell_length_b 9.4246(4)
_cell_length_c 16.7815(8)
_cell_measurement_reflns_used 23307
_cell_measurement_temperature 173(2)
_cell_measurement_theta_max 25.07
_cell_measurement_theta_min 1.22
_cell_volume 1284.28(10)
_computing_cell_refinement 'X-Area (Stoe & Cie, 2009)'
_computing_data_collection 'X-Area (Stoe & Cie, 2009)'
_computing_data_reduction 'X-RED32(Stoe & Cie, 2009)'
_computing_structure_refinement 'SHELXL-97 (Sheldrick, 2008)'
_computing_structure_solution 'SHELXS-97 (Sheldrick, 2008)'
_diffrn_ambient_temperature 173(2)
_diffrn_detector_area_resol_mean 6.67
_diffrn_measured_fraction_theta_full 0.996
_diffrn_measured_fraction_theta_max 0.996
_diffrn_measurement_device_type 'STOE IPDS 2'
_diffrn_measurement_method 'rotation method'
_diffrn_radiation_monochromator graphite
_diffrn_radiation_probe x-ray
_diffrn_radiation_type MoK\a
_diffrn_radiation_wavelength 0.71073
_diffrn_reflns_av_R_equivalents 0.1374
_diffrn_reflns_av_unetI/netI 0.0683
_diffrn_reflns_Laue_measured_fraction_full 0.996
_diffrn_reflns_Laue_measured_fraction_max 0.996
_diffrn_reflns_limit_h_max 9
_diffrn_reflns_limit_h_min -9
_diffrn_reflns_limit_k_max 11
_diffrn_reflns_limit_k_min -10
_diffrn_reflns_limit_l_max 19
_diffrn_reflns_limit_l_min -19
_diffrn_reflns_number 21429
_diffrn_reflns_point_group_measured_fraction_full 0.996
_diffrn_reflns_point_group_measured_fraction_max 0.996
_diffrn_reflns_theta_full 24.579
_diffrn_reflns_theta_max 24.579
_diffrn_reflns_theta_min 1.225
_diffrn_source 'fine-focus sealed tube'
_exptl_absorpt_coefficient_mu 0.845
_exptl_absorpt_correction_type none
_exptl_crystal_colour yellow
_exptl_crystal_density_diffrn 1.682
_exptl_crystal_description needle
_exptl_crystal_F_000 660
_exptl_crystal_size_max 0.26
_exptl_crystal_size_mid 0.13
_exptl_crystal_size_min 0.10
_refine_diff_density_max 1.541
_refine_diff_density_min -0.767
_refine_diff_density_rms 0.153
_refine_ls_extinction_method none
_refine_ls_goodness_of_fit_ref 1.084
_refine_ls_hydrogen_treatment constr
_refine_ls_matrix_type full
_refine_ls_number_parameters 371
_refine_ls_number_reflns 4296
_refine_ls_number_restraints 0
_refine_ls_restrained_S_all 1.084
_refine_ls_R_factor_all 0.0734
_refine_ls_R_factor_gt 0.0608
_refine_ls_shift/su_max 0.001
_refine_ls_shift/su_mean 0.000
_refine_ls_structure_factor_coef Fsqd
_refine_ls_weighting_details 'w=1/[\s^2^(Fo^2^)+(0.0902P)^2^+1.1304P] where P=(Fo^2^+2Fc^2^)/3'
_refine_ls_weighting_scheme calc
_refine_ls_wR_factor_gt 0.1440
_refine_ls_wR_factor_ref 0.1512
_reflns_Friedel_coverage 0.000
_reflns_number_gt 3622
_reflns_number_total 4296
_reflns_threshold_expression 'I > 2\s(I)'
_cod_data_source_file c7ce00846e2.cif
_cod_data_source_block complex1
_cod_database_code 7228812
_shelx_shelxl_version_number 2014/7
_shelx_space_group_comment
;
The symmetry employed for this shelxl refinement is uniquely defined
by the following loop, which should always be used as a source of
symmetry information in preference to the above space-group names.
They are only intended as comments.
;

loop_
_space_group_symop_operation_xyz
'x, y, z'
'-x, -y, -z'

loop_
_atom_site_label
_atom_site_type_symbol
_atom_site_fract_x
_atom_site_fract_y
_atom_site_fract_z
_atom_site_U_iso_or_equiv
_atom_site_adp_type
_atom_site_occupancy
_atom_site_site_symmetry_order
_atom_site_calc_flag
_atom_site_refinement_flags_posn
_atom_site_refinement_flags_adp
Ag1 Ag 0.27567(5) 0.50748(4) 0.97665(2) 0.03838(19) Uani 1 1 d . .
O1 O 0.3487(6) 0.9004(4) 0.6612(3) 0.0524(11) Uani 1 1 d . .
O2 O 0.4117(4) 0.6741(4) 0.6813(2) 0.0313(8) Uani 1 1 d . .
O3 O 0.0882(4) 0.3762(4) 0.2643(2) 0.0311(8) Uani 1 1 d . .
O4 O 0.1695(5) 0.1625(4) 0.3016(2) 0.0449(10) Uani 1 1 d . .
O5 O 0.1396(5) 0.2784(5) 0.8589(3) 0.0537(11) Uani 1 1 d . .
O6 O -0.0959(5) 0.1818(4) 0.8729(3) 0.0444(9) Uani 1 1 d . .
O7 O -0.0280(5) 0.3943(4) 0.9268(3) 0.0465(10) Uani 1 1 d . .
N1 N 0.2545(5) 0.6865(5) 0.9018(3) 0.0323(9) Uani 1 1 d . .
N2 N 0.3027(5) 0.3357(4) 0.0572(3) 0.0332(9) Uani 1 1 d . .
N3 N 0.0053(6) 0.2844(5) 0.8846(3) 0.0375(10) Uani 1 1 d . .
C1 C 0.1814(6) 0.8036(6) 0.9289(3) 0.0345(11) Uani 1 1 d . .
H1 H 0.1428 0.8043 0.9789 0.041 Uiso 1 1 calc R U
C2 C 0.1614(7) 0.9226(6) 0.8854(3) 0.0373(12) Uani 1 1 d . .
H2 H 0.1109 1.0017 0.9060 0.045 Uiso 1 1 calc R U
C3 C 0.2173(7) 0.9228(5) 0.8106(3) 0.0340(11) Uani 1 1 d . .
H3 H 0.2054 1.0016 0.7803 0.041 Uiso 1 1 calc R U
C4 C 0.2917(6) 0.8021(5) 0.7823(3) 0.0291(10) Uani 1 1 d . .
C5 C 0.3087(6) 0.6868(5) 0.8295(3) 0.0307(11) Uani 1 1 d . .
H5 H 0.3594 0.6068 0.8102 0.037 Uiso 1 1 calc R U
C6 C 0.3538(6) 0.8006(5) 0.7019(3) 0.0314(11) Uani 1 1 d . .
C7 C 0.4700(6) 0.6561(5) 0.6017(3) 0.0315(11) Uani 1 1 d . .
H7A H 0.5618 0.5935 0.6047 0.038 Uiso 1 1 calc R U
H7B H 0.5089 0.7478 0.5869 0.038 Uiso 1 1 calc R U
C8 C 0.3376(6) 0.5952(5) 0.5373(3) 0.0270(10) Uani 1 1 d . .
C9 C 0.2791(6) 0.4550(5) 0.5405(3) 0.0286(10) Uani 1 1 d . .
C10 C 0.3321(6) 0.3721(5) 0.6067(3) 0.0309(11) Uani 1 1 d . .
H10 H 0.4063 0.4130 0.6489 0.037 Uiso 1 1 calc R U
C11 C 0.2766(7) 0.2358(5) 0.6094(3) 0.0353(12) Uani 1 1 d . .
H11 H 0.3125 0.1848 0.6533 0.042 Uiso 1 1 calc R U
C12 C 0.1653(7) 0.1709(5) 0.5464(3) 0.0357(12) Uani 1 1 d . .
H12 H 0.1282 0.0774 0.5492 0.043 Uiso 1 1 calc R U
C13 C 0.1112(6) 0.2418(5) 0.4818(3) 0.0321(11) Uani 1 1 d . .
H13 H 0.0373 0.1968 0.4408 0.038 Uiso 1 1 calc R U
C14 C 0.1672(6) 0.3872(5) 0.4757(3) 0.0271(10) Uani 1 1 d . .
C15 C 0.1189(6) 0.4632(5) 0.4076(3) 0.0275(10) Uani 1 1 d . .
C16 C 0.1749(6) 0.6062(5) 0.4043(3) 0.0277(10) Uani 1 1 d . .
C17 C 0.1270(6) 0.6864(5) 0.3366(3) 0.0322(11) Uani 1 1 d . .
H17 H 0.0604 0.6430 0.2924 0.039 Uiso 1 1 calc R U
C18 C 0.1770(7) 0.8244(6) 0.3356(3) 0.0372(12) Uani 1 1 d . .
H18 H 0.1429 0.8750 0.2913 0.045 Uiso 1 1 calc R U
C19 C 0.2805(7) 0.8921(5) 0.4015(3) 0.0382(12) Uani 1 1 d . .
H19 H 0.3133 0.9871 0.4000 0.046 Uiso 1 1 calc R U
C20 C 0.3331(7) 0.8208(5) 0.4670(3) 0.0357(12) Uani 1 1 d . .
H20 H 0.4016 0.8671 0.5096 0.043 Uiso 1 1 calc R U
C21 C 0.2829(6) 0.6738(5) 0.4704(3) 0.0283(10) Uani 1 1 d . .
C22 C 0.0055(6) 0.3967(5) 0.3371(3) 0.0300(10) Uani 1 1 d . .
H22A H -0.0366 0.3053 0.3507 0.036 Uiso 1 1 calc R U
H22B H -0.0871 0.4570 0.3262 0.036 Uiso 1 1 calc R U
C23 C 0.1632(6) 0.2533(5) 0.2551(3) 0.0306(11) Uani 1 1 d . .
C24 C 0.2361(6) 0.2397(5) 0.1775(3) 0.0291(10) Uani 1 1 d . .
C25 C 0.2981(6) 0.1085(5) 0.1540(3) 0.0321(11) Uani 1 1 d . .
H25 H 0.2970 0.0329 0.1868 0.039 Uiso 1 1 calc R U
C26 C 0.3610(6) 0.0936(5) 0.0810(3) 0.0342(11) Uani 1 1 d . .
H26 H 0.4022 0.0075 0.0637 0.041 Uiso 1 1 calc R U
C27 C 0.3616(6) 0.2086(5) 0.0346(3) 0.0325(11) Uani 1 1 d . .
H27 H 0.4043 0.1984 -0.0143 0.039 Uiso 1 1 calc R U
C28 C 0.2404(6) 0.3493(5) 0.1271(3) 0.0312(11) Uani 1 1 d . .
H28 H 0.1982 0.4360 0.1425 0.037 Uiso 1 1 calc R U
O8 O 0.4118(5) 0.7317(5) 0.1100(3) 0.0527(11) Uani 1 1 d . .
H8 H 0.3075 0.7470 0.1157 0.079 Uiso 1 1 d R U
C29 C 0.4808(8) 0.7097(8) 0.1894(4) 0.0525(16) Uani 1 1 d . .
H29A H 0.5926 0.6824 0.1891 0.079 Uiso 1 1 calc R U
H29B H 0.4187 0.6357 0.2100 0.079 Uiso 1 1 calc R U
H29C H 0.4781 0.7961 0.2229 0.079 Uiso 1 1 calc R U

loop_
_atom_site_aniso_label
_atom_site_aniso_U_11
_atom_site_aniso_U_22
_atom_site_aniso_U_33
_atom_site_aniso_U_23
_atom_site_aniso_U_13
_atom_site_aniso_U_12
Ag1 0.0486(3) 0.0300(3) 0.0389(3) 0.01186(16) 0.00990(18) 0.00135(17)
O1 0.086(3) 0.032(2) 0.048(2) 0.0158(18) 0.028(2) 0.017(2)
O2 0.0369(19) 0.0258(18) 0.0327(19) 0.0045(14) 0.0088(15) 0.0043(14)
O3 0.0356(19) 0.0258(17) 0.0331(18) 0.0045(14) 0.0064(15) 0.0056(14)
O4 0.071(3) 0.032(2) 0.038(2) 0.0168(17) 0.0215(19) 0.0156(18)
O5 0.043(2) 0.056(3) 0.064(3) -0.005(2) 0.023(2) 0.0034(19)
O6 0.042(2) 0.033(2) 0.056(2) -0.0027(17) 0.0022(19) -0.0019(17)
O7 0.042(2) 0.034(2) 0.064(3) -0.0037(18) 0.0109(19) 0.0063(16)
N1 0.032(2) 0.033(2) 0.032(2) 0.0065(17) 0.0038(18) -0.0001(17)
N2 0.037(2) 0.027(2) 0.036(2) 0.0049(17) 0.0065(19) 0.0008(17)
N3 0.037(3) 0.034(3) 0.041(3) 0.0060(19) 0.003(2) 0.0076(19)
C1 0.036(3) 0.039(3) 0.030(3) 0.003(2) 0.008(2) 0.004(2)
C2 0.037(3) 0.033(3) 0.043(3) 0.002(2) 0.006(2) 0.011(2)
C3 0.040(3) 0.025(3) 0.037(3) 0.009(2) 0.002(2) 0.002(2)
C4 0.033(3) 0.023(2) 0.031(3) 0.0038(19) 0.002(2) -0.0017(19)
C5 0.032(3) 0.024(2) 0.036(3) 0.005(2) 0.001(2) 0.0043(19)
C6 0.032(3) 0.025(3) 0.037(3) 0.002(2) 0.003(2) 0.0023(19)
C7 0.029(3) 0.029(3) 0.038(3) 0.004(2) 0.010(2) 0.0034(19)
C8 0.027(2) 0.026(2) 0.029(2) 0.0023(19) 0.007(2) 0.0047(18)
C9 0.024(2) 0.026(2) 0.037(3) 0.004(2) 0.010(2) 0.0044(18)
C10 0.035(3) 0.030(3) 0.029(3) 0.003(2) 0.004(2) 0.006(2)
C11 0.040(3) 0.028(3) 0.039(3) 0.009(2) 0.008(2) 0.007(2)
C12 0.044(3) 0.022(2) 0.044(3) 0.007(2) 0.014(2) 0.000(2)
C13 0.037(3) 0.027(3) 0.034(3) 0.003(2) 0.011(2) 0.004(2)
C14 0.025(2) 0.024(2) 0.034(3) 0.0003(19) 0.010(2) 0.0035(18)
C15 0.027(2) 0.027(2) 0.030(2) 0.0034(19) 0.009(2) 0.0049(19)
C16 0.026(2) 0.024(2) 0.034(3) 0.0048(19) 0.007(2) 0.0046(18)
C17 0.034(3) 0.034(3) 0.030(3) 0.004(2) 0.008(2) 0.009(2)
C18 0.046(3) 0.031(3) 0.037(3) 0.010(2) 0.009(2) 0.007(2)
C19 0.049(3) 0.021(2) 0.047(3) 0.005(2) 0.015(3) 0.002(2)
C20 0.041(3) 0.028(3) 0.040(3) 0.007(2) 0.011(2) 0.001(2)
C21 0.027(2) 0.024(2) 0.035(3) 0.0033(19) 0.010(2) 0.0031(18)
C22 0.027(2) 0.034(3) 0.030(3) 0.003(2) 0.008(2) 0.0048(19)
C23 0.029(3) 0.027(3) 0.035(3) -0.001(2) 0.004(2) 0.0041(19)
C24 0.027(2) 0.025(2) 0.036(3) 0.006(2) 0.003(2) 0.0021(18)
C25 0.034(3) 0.023(2) 0.041(3) 0.005(2) 0.004(2) 0.0042(19)
C26 0.034(3) 0.026(3) 0.042(3) -0.003(2) 0.006(2) 0.007(2)
C27 0.032(3) 0.031(3) 0.035(3) 0.000(2) 0.007(2) 0.004(2)
C28 0.035(3) 0.026(2) 0.035(3) 0.005(2) 0.007(2) 0.0031(19)
O8 0.042(2) 0.076(3) 0.042(2) 0.012(2) 0.0108(19) 0.006(2)
C29 0.038(3) 0.072(5) 0.048(4) 0.010(3) 0.005(3) 0.008(3)

loop_
_atom_type_symbol
_atom_type_description
_atom_type_scat_dispersion_real
_atom_type_scat_dispersion_imag
_atom_type_scat_source
C C 0.0033 0.0016 'International Tables Vol C Tables 4.2.6.8 and 6.1.1.4'
H H 0.0000 0.0000 'International Tables Vol C Tables 4.2.6.8 and 6.1.1.4'
Ag Ag -0.8971 1.1015 'International Tables Vol C Tables 4.2.6.8 and 6.1.1.4'
N N 0.0061 0.0033 'International Tables Vol C Tables 4.2.6.8 and 6.1.1.4'
O O 0.0106 0.0060 'International Tables Vol C Tables 4.2.6.8 and 6.1.1.4'

loop_
_geom_angle_atom_site_label_1
_geom_angle_atom_site_label_2
_geom_angle_atom_site_label_3
_geom_angle
_geom_angle_site_symmetry_3
N1 Ag1 N2 176.90(15) 1_556
C6 O2 C7 117.0(4) .
C23 O3 C22 116.0(4) .
C5 N1 C1 117.9(4) .
C5 N1 Ag1 123.6(3) .
C1 N1 Ag1 118.4(3) .
C28 N2 C27 118.4(4) .
C28 N2 Ag1 119.0(3) 1_554
C27 N2 Ag1 122.1(4) 1_554
O5 N3 O6 121.1(5) .
O5 N3 O7 119.6(5) .
O6 N3 O7 119.2(5) .
N1 C1 C2 122.6(5) .
N1 C1 H1 118.7 .
C2 C1 H1 118.7 .
C1 C2 C3 119.4(5) .
C1 C2 H2 120.3 .
C3 C2 H2 120.3 .
C2 C3 C4 118.2(5) .
C2 C3 H3 120.9 .
C4 C3 H3 120.9 .
C3 C4 C5 119.3(5) .
C3 C4 C6 119.0(4) .
C5 C4 C6 121.7(4) .
N1 C5 C4 122.5(5) .
N1 C5 H5 118.7 .
C4 C5 H5 118.7 .
O1 C6 O2 124.9(5) .
O1 C6 C4 123.7(5) .
O2 C6 C4 111.4(4) .
O2 C7 C8 112.4(4) .
O2 C7 H7A 109.1 .
C8 C7 H7A 109.1 .
O2 C7 H7B 109.1 .
C8 C7 H7B 109.1 .
H7A C7 H7B 107.9 .
C9 C8 C21 120.0(5) .
C9 C8 C7 118.9(4) .
C21 C8 C7 120.8(4) .
C8 C9 C10 121.7(5) .
C8 C9 C14 120.7(5) .
C10 C9 C14 117.6(4) .
C11 C10 C9 121.7(5) .
C11 C10 H10 119.2 .
C9 C10 H10 119.2 .
C10 C11 C12 120.5(5) .
C10 C11 H11 119.8 .
C12 C11 H11 119.8 .
C13 C12 C11 121.2(5) .
C13 C12 H12 119.4 .
C11 C12 H12 119.4 .
C12 C13 C14 120.6(5) .
C12 C13 H13 119.7 .
C14 C13 H13 119.7 .
C15 C14 C9 119.1(4) .
C15 C14 C13 122.4(5) .
C9 C14 C13 118.5(4) .
C14 C15 C16 120.7(4) .
C14 C15 C22 121.5(4) .
C16 C15 C22 117.8(4) .
C15 C16 C17 122.0(5) .
C15 C16 C21 119.6(4) .
C17 C16 C21 118.4(5) .
C18 C17 C16 121.2(5) .
C18 C17 H17 119.4 .
C16 C17 H17 119.4 .
C17 C18 C19 120.4(5) .
C17 C18 H18 119.8 .
C19 C18 H18 119.8 .
C20 C19 C18 121.2(5) .
C20 C19 H19 119.4 .
C18 C19 H19 119.4 .
C19 C20 C21 120.2(5) .
C19 C20 H20 119.9 .
C21 C20 H20 119.9 .
C8 C21 C16 119.7(4) .
C8 C21 C20 121.7(5) .
C16 C21 C20 118.5(5) .
O3 C22 C15 112.2(4) .
O3 C22 H22A 109.2 .
C15 C22 H22A 109.2 .
O3 C22 H22B 109.2 .
C15 C22 H22B 109.2 .
H22A C22 H22B 107.9 .
O4 C23 O3 125.0(5) .
O4 C23 C24 123.2(5) .
O3 C23 C24 111.8(4) .
C28 C24 C25 118.8(5) .
C28 C24 C23 122.9(4) .
C25 C24 C23 118.3(4) .
C26 C25 C24 118.7(5) .
C26 C25 H25 120.7 .
C24 C25 H25 120.7 .
C27 C26 C25 118.9(4) .
C27 C26 H26 120.6 .
C25 C26 H26 120.6 .
N2 C27 C26 122.6(5) .
N2 C27 H27 118.7 .
C26 C27 H27 118.7 .
N2 C28 C24 122.7(5) .
N2 C28 H28 118.7 .
C24 C28 H28 118.7 .
C29 O8 H8 102.6 .
O8 C29 H29A 109.5 .
O8 C29 H29B 109.5 .
H29A C29 H29B 109.5 .
O8 C29 H29C 109.5 .
H29A C29 H29C 109.5 .
H29B C29 H29C 109.5 .

loop_
_geom_bond_atom_site_label_1
_geom_bond_atom_site_label_2
_geom_bond_distance
_geom_bond_site_symmetry_2
Ag1 N1 2.170(4) .
Ag1 N2 2.179(4) 1_556
O1 C6 1.198(7) .
O2 C6 1.336(6) .
O2 C7 1.472(6) .
O3 C23 1.336(6) .
O3 C22 1.472(6) .
O4 C23 1.195(7) .
O5 N3 1.231(6) .
O6 N3 1.245(6) .
O7 N3 1.269(6) .
N1 C5 1.343(7) .
N1 C1 1.349(7) .
N2 C28 1.334(7) .
N2 C27 1.352(7) .
N2 Ag1 2.179(4) 1_554
C1 C2 1.383(8) .
C1 H1 0.9300 .
C2 C3 1.386(8) .
C2 H2 0.9300 .
C3 C4 1.389(7) .
C3 H3 0.9300 .
C4 C5 1.388(7) .
C4 C6 1.497(7) .
C5 H5 0.9300 .
C7 C8 1.507(7) .
C7 H7A 0.9700 .
C7 H7B 0.9700 .
C8 C9 1.400(7) .
C8 C21 1.423(7) .
C9 C10 1.434(7) .
C9 C14 1.438(7) .
C10 C11 1.356(7) .
C10 H10 0.9300 .
C11 C12 1.405(8) .
C11 H11 0.9300 .
C12 C13 1.349(7) .
C12 H12 0.9300 .
C13 C14 1.446(7) .
C13 H13 0.9300 .
C14 C15 1.412(7) .
C15 C16 1.418(7) .
C15 C22 1.503(7) .
C16 C17 1.430(7) .
C16 C21 1.434(7) .
C17 C18 1.353(8) .
C17 H17 0.9300 .
C18 C19 1.413(8) .
C18 H18 0.9300 .
C19 C20 1.360(8) .
C19 H19 0.9300 .
C20 C21 1.441(7) .
C20 H20 0.9300 .
C22 H22A 0.9700 .
C22 H22B 0.9700 .
C23 C24 1.496(7) .
C24 C28 1.382(7) .
C24 C25 1.400(7) .
C25 C26 1.385(8) .
C25 H25 0.9300 .
C26 C27 1.378(8) .
C26 H26 0.9300 .
C27 H27 0.9300 .
C28 H28 0.9300 .
O8 C29 1.416(7) .
O8 H8 0.8876 .
C29 H29A 0.9600 .
C29 H29B 0.9600 .
C29 H29C 0.9600 .

loop_
_geom_torsion_atom_site_label_1
_geom_torsion_atom_site_label_2
_geom_torsion_atom_site_label_3
_geom_torsion_atom_site_label_4
_geom_torsion
_geom_torsion_site_symmetry_1
C5 N1 C1 C2 -0.3(8) .
Ag1 N1 C1 C2 -179.6(4) .
N1 C1 C2 C3 0.4(8) .
C1 C2 C3 C4 0.1(8) .
C2 C3 C4 C5 -0.5(8) .
C2 C3 C4 C6 -179.7(5) .
C1 N1 C5 C4 -0.1(7) .
Ag1 N1 C5 C4 179.2(4) .
C3 C4 C5 N1 0.5(8) .
C6 C4 C5 N1 179.7(4) .
C7 O2 C6 O1 -1.4(8) .
C7 O2 C6 C4 177.4(4) .
C3 C4 C6 O1 3.0(8) .
C5 C4 C6 O1 -176.2(5) .
C3 C4 C6 O2 -175.9(4) .
C5 C4 C6 O2 5.0(7) .
C6 O2 C7 C8 -92.7(5) .
O2 C7 C8 C9 -67.4(6) .
O2 C7 C8 C21 118.2(5) .
C21 C8 C9 C10 179.6(4) .
C7 C8 C9 C10 5.1(7) .
C21 C8 C9 C14 1.8(7) .
C7 C8 C9 C14 -172.7(4) .
C8 C9 C10 C11 -179.3(5) .
C14 C9 C10 C11 -1.4(7) .
C9 C10 C11 C12 0.5(8) .
C10 C11 C12 C13 0.2(8) .
C11 C12 C13 C14 0.2(8) .
C8 C9 C14 C15 1.1(7) .
C10 C9 C14 C15 -176.8(4) .
C8 C9 C14 C13 179.6(4) .
C10 C9 C14 C13 1.7(6) .
C12 C13 C14 C15 177.3(5) .
C12 C13 C14 C9 -1.1(7) .
C9 C14 C15 C16 -2.3(7) .
C13 C14 C15 C16 179.3(4) .
C9 C14 C15 C22 178.5(4) .
C13 C14 C15 C22 0.0(7) .
C14 C15 C16 C17 -179.4(4) .
C22 C15 C16 C17 -0.1(7) .
C14 C15 C16 C21 0.6(7) .
C22 C15 C16 C21 179.9(4) .
C15 C16 C17 C18 177.6(5) .
C21 C16 C17 C18 -2.4(7) .
C16 C17 C18 C19 1.1(8) .
C17 C18 C19 C20 0.3(8) .
C18 C19 C20 C21 -0.3(8) .
C9 C8 C21 C16 -3.5(7) .
C7 C8 C21 C16 170.9(4) .
C9 C8 C21 C20 176.5(4) .
C7 C8 C21 C20 -9.1(7) .
C15 C16 C21 C8 2.3(7) .
C17 C16 C21 C8 -177.7(4) .
C15 C16 C21 C20 -177.7(4) .
C17 C16 C21 C20 2.3(7) .
C19 C20 C21 C8 179.0(5) .
C19 C20 C21 C16 -1.1(7) .
C23 O3 C22 C15 88.4(5) .
C14 C15 C22 O3 -113.0(5) .
C16 C15 C22 O3 67.7(5) .
C22 O3 C23 O4 -1.2(7) .
C22 O3 C23 C24 177.2(4) .
O4 C23 C24 C28 -174.5(5) .
O3 C23 C24 C28 7.0(7) .
O4 C23 C24 C25 7.4(8) .
O3 C23 C24 C25 -171.0(4) .
C28 C24 C25 C26 -0.2(7) .
C23 C24 C25 C26 178.0(4) .
C24 C25 C26 C27 0.6(7) .
C28 N2 C27 C26 -0.5(8) .
Ag1 N2 C27 C26 -172.0(4) 1_554
C25 C26 C27 N2 -0.2(8) .
C27 N2 C28 C24 1.0(7) .
Ag1 N2 C28 C24 172.7(4) 1_554
C25 C24 C28 N2 -0.6(8) .
C23 C24 C28 N2 -178.7(5) .
